data_7246528
loop_
_publ_author_name
'Dedeoglu, Burcu'
'G&#xfc;rek, Ay&#x15f;e G&#xfc;l'
'Zorlu, Yunus'
'Ayhan, Mehmet Menaf'

_publ_section_title
;
 Engineering supramolecular helical assemblies <i>via</i> interplay
 between carbon(sp) tetrel and halogen bonding interactions.
;
_journal_issue 16
_journal_name_full 'Physical chemistry chemical physics : PCCP'
_journal_page_first 11493
_journal_page_last 11500
_journal_paper_doi 10.1039/d3cp00134b
_journal_volume 25
_journal_year 2023
_chemical_formula_moiety '	C10 H4 Br4 N2'
_chemical_formula_sum 'C10 H4 Br4 N2'
_chemical_formula_weight 471.79
_chemical_name_common 'Organic compound'
_space_group_crystal_system monoclinic
_space_group_IT_number 14
_space_group_name_Hall '-P 2yn'
_space_group_name_H-M_alt 'P 1 21/n 1'
_atom_sites_solution_hydrogens geom
_audit_update_record
;
2018-07-02 deposited with the CCDC.	2023-03-27 downloaded from the CCDC.
;
_cell_angle_alpha 90
_cell_angle_beta 97.554(9)
_cell_angle_gamma 90
_cell_formula_units_Z 4
_cell_length_a 9.7944(13)
_cell_length_b 9.9395(12)
_cell_length_c 13.1845(19)
_cell_measurement_reflns_used 86
_cell_measurement_temperature 296.(2)
_cell_measurement_theta_max 22.0762
_cell_measurement_theta_min 4.3864
_cell_volume 1272.4(3)
_computing_cell_refinement 'APEX2 v2014.11-0 (Bruker AXS)'
_computing_data_collection 'Bruker Instrument Service v2013.12.0.0 (Bruker AXS)'
_computing_data_reduction 'SAINT V8.34A (Bruker AXS)'
_computing_molecular_graphics 'MERCURY (Macrae et al., 2006)'
_computing_publication_material 'PLATON V1.16 (Spek, 2009), SHELXTL V6.14 (Bruker AXS)'
_computing_structure_refinement 'SHELXTL V6.14 (Bruker AXS)'
_computing_structure_solution 'SHELXTL V6.14 (Bruker AXS)'
_diffrn_ambient_temperature 296.(2)
_diffrn_detector_area_resol_mean 8.3333
_diffrn_measured_fraction_theta_full 0.997
_diffrn_measured_fraction_theta_max 0.997
_diffrn_measurement_device_type 'Bruker APEX II QUAZAR three-circle diffractometer'
_diffrn_measurement_method '\f and \w scans'
_diffrn_radiation_monochromator 'multilayer QUAZAR mirrors'
_diffrn_radiation_type MoK\a
_diffrn_radiation_wavelength 0.71073
_diffrn_reflns_av_R_equivalents 0.0576
_diffrn_reflns_av_unetI/netI 0.0937
_diffrn_reflns_limit_h_max 11
_diffrn_reflns_limit_h_min -11
_diffrn_reflns_limit_k_max 11
_diffrn_reflns_limit_k_min -10
_diffrn_reflns_limit_l_max 15
_diffrn_reflns_limit_l_min -13
_diffrn_reflns_number 5476
_diffrn_reflns_theta_full 25.02
_diffrn_reflns_theta_max 25.02
_diffrn_reflns_theta_min 2.44
_diffrn_source 'microfocus sealed tube'
_diffrn_source_type ImuS
_exptl_absorpt_coefficient_mu 12.624
_exptl_absorpt_correction_T_max 0.29
_exptl_absorpt_correction_T_min 0.11
_exptl_absorpt_correction_type multi-scan
_exptl_absorpt_process_details 'SADABS V2014/5 (Bruker AXS)'
_exptl_crystal_colour colourless
_exptl_crystal_density_diffrn 2.463
_exptl_crystal_density_method 'not measured'
_exptl_crystal_description block
_exptl_crystal_F_000 872
_exptl_crystal_size_max 0.284
_exptl_crystal_size_mid 0.194
_exptl_crystal_size_min 0.128
_refine_diff_density_max 0.735
_refine_diff_density_min -0.813
_refine_ls_extinction_method none
_refine_ls_goodness_of_fit_ref 1.041
_refine_ls_hydrogen_treatment constr
_refine_ls_matrix_type full
_refine_ls_number_parameters 145
_refine_ls_number_reflns 2248
_refine_ls_number_restraints 0
_refine_ls_restrained_S_all 1.041
_refine_ls_R_factor_all 0.0806
_refine_ls_R_factor_gt 0.0499
_refine_ls_shift/su_max 0.001
_refine_ls_shift/su_mean 0.000
_refine_ls_structure_factor_coef Fsqd
_refine_ls_weighting_details 'w=1/[\s^2^(Fo^2^)+(0.0323P)^2^+1.8884P] where P=(Fo^2^+2Fc^2^)/3'
_refine_ls_weighting_scheme calc
_refine_ls_wR_factor_gt 0.1194
_refine_ls_wR_factor_ref 0.1322
_reflns_number_gt 1541
_reflns_number_total 2248
_reflns_threshold_expression 'I > 2\s(I)'
_cod_data_source_file d3cp00134b2.cif
_cod_data_source_block I_CCDC2
_cod_depositor_comments 'Adding full bibliography for 7246526--7246528.cif.'
_cod_database_code 7246528

loop_
_space_group_symop_operation_xyz
'x, y, z'
'-x+1/2, y+1/2, -z+1/2'
'-x, -y, -z'
'x-1/2, -y-1/2, z-1/2'

loop_
_atom_site_type_symbol
_atom_site_label
_atom_site_fract_x
_atom_site_fract_y
_atom_site_fract_z
_atom_site_U_iso_or_equiv
_atom_site_adp_type
_atom_site_calc_flag
_atom_site_refinement_flags_adp
_atom_site_refinement_flags_occupancy
_atom_site_refinement_flags_posn
_atom_site_occupancy
_atom_site_disorder_assembly
_atom_site_disorder_group
Br Br1 0.34749(9) 0.30339(8) 0.15366(7) 0.0480(3) Uani d . . . 1 . .
Br Br2 0.11429(9) 0.52969(10) 0.14266(9) 0.0618(3) Uani d . . . 1 . .
Br Br3 0.83721(8) 0.80637(9) 0.12029(7) 0.0491(3) Uani d . . . 1 . .
Br Br4 0.61452(9) 1.03971(8) 0.13742(7) 0.0473(3) Uani d . . . 1 . .
C C1 0.3574(9) 0.4960(8) 0.3529(6) 0.043(2) Uani d . . . 1 . .
C C2 0.7003(9) 0.8429(8) 0.3383(6) 0.038(2) Uani d . . . 1 . .
C C3 0.5977(7) 0.7588(7) 0.2819(6) 0.0297(18) Uani d . . . 1 . .
C C4 0.5266(8) 0.6721(7) 0.3389(6) 0.0351(19) Uani d . . . 1 . .
H H4 0.5443 0.6722 0.4099 0.042 Uiso calc U . R 1 . .
C C5 0.4293(8) 0.5855(7) 0.2893(6) 0.0299(18) Uani d . . . 1 . .
C C6 0.4011(7) 0.5832(7) 0.1834(5) 0.0276(17) Uani d . . . 1 . .
C C7 0.4734(7) 0.6743(7) 0.1292(6) 0.0285(17) Uani d . . . 1 . .
H H7 0.4547 0.676 0.0582 0.034 Uiso calc U . R 1 . .
C C8 0.5689(7) 0.7598(7) 0.1759(6) 0.0287(17) Uani d . . . 1 . .
C C9 0.6430(7) 0.8515(7) 0.1097(6) 0.0314(18) Uani d . . . 1 . .
H H9 0.6033 0.8352 0.0386 0.038 Uiso calc U . R 1 . .
C C10 0.3021(7) 0.4908(7) 0.1223(6) 0.0338(18) Uani d . . . 1 . .
H H10 0.31 0.5056 0.0499 0.041 Uiso calc U . R 1 . .
N N1 0.3048(9) 0.4299(8) 0.4067(6) 0.067(3) Uani d . . . 1 . .
N N2 0.7810(8) 0.9072(7) 0.3845(6) 0.053(2) Uani d . . . 1 . .

loop_
_atom_site_aniso_label
_atom_site_aniso_U_11
_atom_site_aniso_U_22
_atom_site_aniso_U_33
_atom_site_aniso_U_12
_atom_site_aniso_U_13
_atom_site_aniso_U_23
Br1 0.0550(6) 0.0302(5) 0.0587(6) -0.0057(4) 0.0072(5) -0.0076(4)
Br2 0.0307(5) 0.0532(6) 0.1005(8) -0.0065(4) 0.0045(5) -0.0078(6)
Br3 0.0333(5) 0.0518(6) 0.0648(6) -0.0005(4) 0.0157(4) 0.0027(5)
Br4 0.0517(6) 0.0268(5) 0.0645(6) -0.0037(4) 0.0118(5) 0.0029(4)
C1 0.047(5) 0.042(5) 0.041(5) 0.003(4) 0.014(4) -0.001(4)
C2 0.045(5) 0.032(5) 0.039(5) -0.004(4) 0.010(4) -0.007(4)
C3 0.032(4) 0.019(4) 0.040(5) 0.006(3) 0.012(4) 0.000(3)
C4 0.044(5) 0.028(4) 0.034(4) 0.007(4) 0.008(4) 0.001(4)
C5 0.038(4) 0.018(4) 0.035(4) 0.004(3) 0.009(4) -0.001(3)
C6 0.026(4) 0.020(4) 0.039(4) -0.001(3) 0.012(4) -0.003(3)
C7 0.027(4) 0.025(4) 0.033(4) 0.001(3) 0.006(3) 0.001(3)
C8 0.029(4) 0.019(4) 0.041(5) 0.004(3) 0.012(4) 0.002(3)
C9 0.029(4) 0.027(4) 0.039(4) -0.011(3) 0.009(4) 0.004(3)
C10 0.030(4) 0.031(4) 0.040(5) -0.005(4) 0.002(4) 0.003(4)
N1 0.080(6) 0.070(6) 0.055(5) -0.029(5) 0.031(5) 0.003(4)
N2 0.062(5) 0.046(5) 0.051(5) -0.016(4) 0.004(4) -0.010(4)

loop_
_atom_type_symbol
_atom_type_description
_atom_type_scat_dispersion_real
_atom_type_scat_dispersion_imag
_atom_type_scat_source
C C 0.0033 0.0016 'International Tables Vol C Tables 4.2.6.8 and 6.1.1.4'
H H 0.0000 0.0000 'International Tables Vol C Tables 4.2.6.8 and 6.1.1.4'
Br Br -0.2901 2.4595 'International Tables Vol C Tables 4.2.6.8 and 6.1.1.4'
N N 0.0061 0.0033 'International Tables Vol C Tables 4.2.6.8 and 6.1.1.4'

loop_
_geom_angle_atom_site_label_1
_geom_angle_atom_site_label_2
_geom_angle_atom_site_label_3
_geom_angle_site_symmetry_1
_geom_angle_site_symmetry_3
_geom_angle
_geom_angle_publ_flag
N1 C1 C5 . . 176.4(9) ?
N2 C2 C3 . . 178.4(9) ?
C4 C3 C8 . . 119.9(7) ?
C4 C3 C2 . . 116.6(7) ?
C8 C3 C2 . . 123.5(6) ?
C5 C4 C3 . . 119.6(7) ?
C5 C4 H4 . . 120.2 ?
C3 C4 H4 . . 120.2 ?
C4 C5 C6 . . 121.3(6) ?
C4 C5 C1 . . 117.4(7) ?
C6 C5 C1 . . 121.2(7) ?
C5 C6 C7 . . 117.1(7) ?
C5 C6 C10 . . 125.7(6) ?
C7 C6 C10 . . 117.3(6) ?
C8 C7 C6 . . 122.7(7) ?
C8 C7 H7 . . 118.7 ?
C6 C7 H7 . . 118.7 ?
C7 C8 C3 . . 119.4(6) ?
C7 C8 C9 . . 118.2(7) ?
C3 C8 C9 . . 122.4(7) ?
C8 C9 Br4 . . 112.5(5) ?
C8 C9 Br3 . . 111.0(5) ?
Br4 C9 Br3 . . 112.0(3) ?
C8 C9 H9 . . 107.0 ?
Br4 C9 H9 . . 107.0 ?
Br3 C9 H9 . . 107.0 ?
C6 C10 Br2 . . 111.4(5) ?
C6 C10 Br1 . . 111.1(5) ?
Br2 C10 Br1 . . 110.9(3) ?
C6 C10 H10 . . 107.7 ?
Br2 C10 H10 . . 107.7 ?
Br1 C10 H10 . . 107.7 ?

loop_
_geom_bond_atom_site_label_1
_geom_bond_atom_site_label_2
_geom_bond_site_symmetry_2
_geom_bond_distance
_geom_bond_publ_flag
Br1 C10 . 1.947(7) ?
Br2 C10 . 1.932(7) ?
Br3 C9 . 1.941(7) ?
Br4 C9 . 1.933(7) ?
C1 N1 . 1.138(9) ?
C1 C5 . 1.465(10) ?
C2 N2 . 1.130(10) ?
C2 C3 . 1.437(11) ?
C3 C4 . 1.389(9) ?
C3 C8 . 1.389(10) ?
C4 C5 . 1.382(10) ?
C4 H4 . 0.93 ?
C5 C6 . 1.387(10) ?
C6 C7 . 1.402(9) ?
C6 C10 . 1.492(10) ?
C7 C8 . 1.351(10) ?
C7 H7 . 0.93 ?
C8 C9 . 1.512(8) ?
C9 H9 . 0.98 ?
C10 H10 . 0.98 ?
